data_1551243
loop_
_publ_author_name
'S\'anchez-Viveros, Jos\'e Manuel'
'Bucio-Ortega, Job'
'Ortiz-Pastrana, Naytz\'e'
'Olgu\'in, Juan'

_publ_section_title
;
 Mononuclear complexes of FeII, CoII and CoIII containing imine-based
 ligands of 8-aminoquinoline and 7-aminoindazole: spin state tuning of
 FeII complexes in solution
;
_journal_issue 25
_journal_name_full 'New Journal of Chemistry'
_journal_page_first 9776
_journal_paper_doi 10.1039/C9NJ01622H
_journal_volume 43
_journal_year 2019
_chemical_formula_moiety 'C31 H25 B2 Co F8 N6 O'
_chemical_formula_sum 'C31 H25 B2 Co F8 N6 O'
_chemical_formula_weight 730.12
_space_group_crystal_system monoclinic
_space_group_IT_number 14
_space_group_name_Hall '-P 2yn'
_space_group_name_H-M_alt 'P 1 21/n 1'
_symmetry_space_group_name_Hall '-P 2yn'
_symmetry_space_group_name_H-M 'P 1 21/n 1'
_atom_sites_solution_hydrogens geom
_atom_sites_solution_primary direct
_atom_sites_solution_secondary difmap
_audit_creation_method SHELXL-2014/7
_audit_update_record
;
2019-03-28 deposited with the CCDC.    2019-06-04 downloaded from the CCDC.
;
_cell_angle_alpha 90
_cell_angle_beta 106.570(2)
_cell_angle_gamma 90
_cell_formula_units_Z 4
_cell_length_a 12.1427(7)
_cell_length_b 15.5443(9)
_cell_length_c 19.5164(12)
_cell_measurement_reflns_used 9796
_cell_measurement_temperature 298(2)
_cell_measurement_theta_max 23.9850
_cell_measurement_theta_min 2.3096
_cell_volume 3530.7(4)
_computing_cell_refinement 'SAINT V8.38A (Bruker AXS Inc., 2017)'
_computing_data_collection 'Bruker Instrument Service vV6.2.6'
_computing_data_reduction 'SAINT V8.38A (Bruker AXS Inc., 2017)'
_computing_molecular_graphics 'XP V 5.1 (Bruker, 1998)'
_computing_publication_material 'CIFTAB V 2013/2 (Sheldrick, 2013)'
_computing_structure_refinement 'SHELXL-2014/7 (Sheldrick, 2014)'
_computing_structure_solution 'XT, VERSION 2014/5'
_diffrn_ambient_temperature 298(2)
_diffrn_detector_area_resol_mean 10.4167
_diffrn_measured_fraction_theta_full 0.998
_diffrn_measured_fraction_theta_max 0.998
_diffrn_measurement_device_type 'Bruker D8 VENTURE diffractometer'
_diffrn_measurement_method '\f and \w scans'
_diffrn_radiation_monochromator 'multilayer mirror'
_diffrn_radiation_type MoK\a
_diffrn_radiation_wavelength 0.71073
_diffrn_reflns_av_R_equivalents 0.0997
_diffrn_reflns_av_unetI/netI 0.0381
_diffrn_reflns_Laue_measured_fraction_full 0.998
_diffrn_reflns_Laue_measured_fraction_max 0.998
_diffrn_reflns_limit_h_max 14
_diffrn_reflns_limit_h_min -14
_diffrn_reflns_limit_k_max 18
_diffrn_reflns_limit_k_min -18
_diffrn_reflns_limit_l_max 23
_diffrn_reflns_limit_l_min -23
_diffrn_reflns_number 113448
_diffrn_reflns_point_group_measured_fraction_full 0.998
_diffrn_reflns_point_group_measured_fraction_max 0.998
_diffrn_reflns_theta_full 25.026
_diffrn_reflns_theta_max 25.026
_diffrn_reflns_theta_min 2.186
_diffrn_source 'microfocus sealed tube'
_diffrn_source_type 'Incoatec I\mS HB'
_exptl_absorpt_coefficient_mu 0.562
_exptl_absorpt_correction_T_max 0.7458
_exptl_absorpt_correction_T_min 0.6496
_exptl_absorpt_correction_type multi-scan
_exptl_absorpt_process_details
;
SADABS-2016/2 - Bruker AXS area detector scaling and absorption correction
;
_exptl_crystal_colour 'translucent blue'
_exptl_crystal_density_diffrn 1.374
_exptl_crystal_density_meas ?
_exptl_crystal_density_method 'not measured'
_exptl_crystal_description prism
_exptl_crystal_F_000 1480
_exptl_crystal_size_max 0.390
_exptl_crystal_size_mid 0.250
_exptl_crystal_size_min 0.150
_exptl_transmission_factor_max 0.7458
_exptl_transmission_factor_min 0.6496
_refine_diff_density_max 0.945
_refine_diff_density_min -0.488
_refine_diff_density_rms 0.068
_refine_ls_extinction_method none
_refine_ls_goodness_of_fit_ref 0.971
_refine_ls_hydrogen_treatment constr
_refine_ls_matrix_type full
_refine_ls_number_parameters 516
_refine_ls_number_reflns 6231
_refine_ls_number_restraints 306
_refine_ls_restrained_S_all 1.029
_refine_ls_R_factor_all 0.0840
_refine_ls_R_factor_gt 0.0620
_refine_ls_shift/su_max 0.000
_refine_ls_shift/su_mean 0.000
_refine_ls_structure_factor_coef Fsqd
_refine_ls_weighting_details 'w=1/[\s^2^(Fo^2^)+(0.1009P)^2^+6.3032P] where P=(Fo^2^+2Fc^2^)/3'
_refine_ls_weighting_scheme calc
_refine_ls_wR_factor_gt 0.1709
_refine_ls_wR_factor_ref 0.1892
_reflns_Friedel_coverage 0.000
_reflns_number_gt 4656
_reflns_number_total 6231
_reflns_threshold_expression 'I > 2\s(I)'
_cod_data_source_file c9nj01622h2.cif
_cod_data_source_block JMSV14sq
_cod_depositor_comments
;
The following automatic conversions were performed:

'_exptl_absorpt_correction_type' value 'Multi-Scan' changed to
'multi-scan' according to
/home/data/users/saulius/crontab/automatic-downloads/rss-feeds/RSC/lib/dictionaries/cif_core.dic
dictionary named 'cif_core.dic' version 2.4.2 from 2011-04-26.

'_exptl_crystal_density_meas' value 'not measured' was changed to '?'
- the value is perceived as not measured.

Automatic conversion script
Id: cif_fix_values 4973 2017-02-22 13:04:09Z antanas 

 Adding full bibliography for 1551241--1551243.cif.
;
_cod_database_code 1551243
_shelx_shelxl_version_number 2014/7
_shelx_space_group_comment
;
The symmetry employed for this shelxl refinement is uniquely defined
by the following loop, which should always be used as a source of
symmetry information in preference to the above space-group names.
They are only intended as comments.
;
_shelx_estimated_absorpt_t_min 0.811
_shelx_estimated_absorpt_t_max 0.920

loop_
_space_group_symop_operation_xyz
'x, y, z'
'-x+1/2, y+1/2, -z+1/2'
'-x, -y, -z'
'x-1/2, -y-1/2, z-1/2'

loop_
_atom_site_label
_atom_site_type_symbol
_atom_site_fract_x
_atom_site_fract_y
_atom_site_fract_z
_atom_site_U_iso_or_equiv
_atom_site_adp_type
_atom_site_occupancy
_atom_site_site_symmetry_order
_atom_site_calc_flag
_atom_site_refinement_flags_posn
_atom_site_refinement_flags_adp
_atom_site_refinement_flags_occupancy
_atom_site_disorder_assembly
_atom_site_disorder_group
Co1 Co 0.42222(4) 0.40939(3) 0.20295(3) 0.0402(2) Uani 1 1 d . . . . .
N1 N 0.4260(3) 0.3185(2) 0.13495(17) 0.0451(8) Uani 1 1 d . . . . .
C8 C 0.3781(4) 0.1570(3) 0.2583(2) 0.0536(11) Uani 1 1 d . . . . .
H8 H 0.3654 0.1542 0.3030 0.064 Uiso 1 1 calc R U . . .
N2 N 0.3974(3) 0.3170(2) 0.26035(17) 0.0414(7) Uani 1 1 d . . . . .
C2 C 0.4420(4) 0.3245(3) 0.0708(2) 0.0582(11) Uani 1 1 d . . . . .
H2 H 0.4489 0.3787 0.0522 0.070 Uiso 1 1 calc R U . . .
N3 N 0.4147(3) 0.4770(2) 0.28568(18) 0.0455(8) Uani 1 1 d . . . . .
C3 C 0.4488(5) 0.2526(3) 0.0306(3) 0.0765(15) Uani 1 1 d . . . . .
H3 H 0.4626 0.2590 -0.0136 0.092 Uiso 1 1 calc R U . . .
C4 C 0.4354(5) 0.1724(3) 0.0554(3) 0.0695(14) Uani 1 1 d . . . . .
H4 H 0.4396 0.1242 0.0281 0.083 Uiso 1 1 calc R U . . .
C5 C 0.4150(4) 0.1632(3) 0.1225(2) 0.0523(10) Uani 1 1 d . . . . .
C6 C 0.3986(4) 0.0838(3) 0.1531(3) 0.0626(12) Uani 1 1 d . . . . .
H6 H 0.3997 0.0328 0.1285 0.075 Uiso 1 1 calc R U . . .
C7 C 0.3810(4) 0.0825(3) 0.2195(3) 0.0652(13) Uani 1 1 d . . . . .
H7 H 0.3706 0.0297 0.2393 0.078 Uiso 1 1 calc R U . . .
C9 C 0.3943(3) 0.2348(2) 0.2296(2) 0.0423(9) Uani 1 1 d . . . . .
C10 C 0.4118(3) 0.2386(2) 0.1609(2) 0.0443(9) Uani 1 1 d . . . . .
N23 N 0.2621(3) 0.4348(2) 0.15533(16) 0.0426(7) Uani 1 1 d . . . . .
C23 C 0.7742(4) 0.3618(4) 0.3070(4) 0.0885(18) Uani 1 1 d . . . . .
H23 H 0.8190 0.3241 0.3405 0.106 Uiso 1 1 calc R U . . .
C24 C 0.8246(5) 0.4229(4) 0.2776(4) 0.0895(19) Uani 1 1 d . . . . .
H24 H 0.9043 0.4270 0.2906 0.107 Uiso 1 1 calc R U . . .
C25 C 0.7573(4) 0.4813(3) 0.2269(3) 0.0690(14) Uani 1 1 d . . . . .
C26 C 0.7979(5) 0.5478(5) 0.1915(4) 0.0927(19) Uani 1 1 d . . . . .
H26 H 0.8766 0.5564 0.2005 0.111 Uiso 1 1 calc R U . . .
C27 C 0.7223(6) 0.5999(4) 0.1438(4) 0.101(2) Uani 1 1 d . . . . .
H27 H 0.7511 0.6446 0.1223 0.121 Uiso 1 1 calc R U . . .
C28 C 0.6046(5) 0.5884(3) 0.1267(3) 0.0790(16) Uani 1 1 d . . . . .
H28 H 0.5558 0.6243 0.0935 0.095 Uiso 1 1 calc R U . . .
C30 C 0.6375(4) 0.4702(3) 0.2090(2) 0.0544(11) Uani 1 1 d . . . . .
C31 C 0.3541(4) 0.5447(3) 0.1032(2) 0.0517(10) Uani 1 1 d . . . . .
H31 H 0.3580 0.6067 0.1128 0.062 Uiso 1 1 calc R U . . .
C32 C 0.2472(4) 0.5065(3) 0.1140(2) 0.0470(9) Uani 1 1 d . . . . .
C33 C 0.1373(4) 0.5394(3) 0.0844(2) 0.0623(13) Uani 1 1 d . . . . .
H33 H 0.1271 0.5898 0.0577 0.075 Uiso 1 1 calc R U . . .
C34 C 0.0444(4) 0.4972(4) 0.0947(3) 0.0687(14) Uani 1 1 d . . . . .
H34 H -0.0293 0.5188 0.0752 0.082 Uiso 1 1 calc R U . . .
C35 C 0.0610(4) 0.4233(4) 0.1335(3) 0.0652(13) Uani 1 1 d . . . . .
H35 H -0.0017 0.3931 0.1396 0.078 Uiso 1 1 calc R U . . .
C36 C 0.1704(4) 0.3933(3) 0.1638(2) 0.0502(10) Uani 1 1 d . . . . .
H36 H 0.1810 0.3431 0.1909 0.060 Uiso 1 1 calc R U . . .
C37 C 0.3003(7) 0.5893(5) -0.0222(4) 0.121(3) Uani 1 1 d . . . . .
H37A H 0.3232 0.5803 -0.0649 0.182 Uiso 1 1 calc R U . . .
H37B H 0.3234 0.6458 -0.0038 0.182 Uiso 1 1 calc R U . . .
H37C H 0.2184 0.5841 -0.0331 0.182 Uiso 1 1 calc R U . . .
C29 C 0.5596(4) 0.5237(3) 0.1588(2) 0.0538(10) Uani 1 1 d . . . . .
N22 N 0.4477(3) 0.5020(2) 0.1489(2) 0.0534(9) Uani 1 1 d . . . . .
C22 C 0.6551(4) 0.3548(3) 0.2872(3) 0.0668(13) Uani 1 1 d . . . . .
H22 H 0.6214 0.3124 0.3082 0.080 Uiso 1 1 calc R U . . .
N21 N 0.5885(3) 0.4068(2) 0.23949(19) 0.0495(8) Uani 1 1 d . . . . .
B11 B 0.1119(7) 0.2944(5) 0.3419(5) 0.0935(19) Uani 1 1 d . U . . .
F11 F 0.1382(10) 0.3746(8) 0.3324(7) 0.094(3) Uani 0.535(5) 1 d . U P A 1
F12 F 0.1961(9) 0.2387(7) 0.3468(9) 0.134(3) Uani 0.535(5) 1 d . U P A 1
F13 F 0.0357(12) 0.2625(8) 0.2724(7) 0.175(4) Uani 0.535(5) 1 d . U P A 1
F14 F 0.0396(9) 0.2869(7) 0.3822(5) 0.105(3) Uani 0.535(5) 1 d . U P A 1
F15 F 0.2121(7) 0.2795(7) 0.4041(6) 0.117(3) Uani 0.465(5) 1 d . U P A 2
F16 F 0.1053(14) 0.3707(12) 0.3085(8) 0.110(4) Uani 0.465(5) 1 d . U P A 2
F17 F 0.1436(11) 0.2412(6) 0.2961(6) 0.110(3) Uani 0.465(5) 1 d . U P A 2
F18 F 0.0179(12) 0.2628(9) 0.3485(8) 0.119(4) Uani 0.465(5) 1 d . U P A 2
B21 B 0.5964(7) 0.2382(5) 0.4742(4) 0.0853(18) Uani 1 1 d . U . . .
F21 F 0.5648(6) 0.1999(5) 0.4073(4) 0.110(2) Uani 0.535(5) 1 d . U P A 1
F22 F 0.6228(10) 0.3223(6) 0.4570(5) 0.126(3) Uani 0.535(5) 1 d . U P A 1
F23 F 0.6752(9) 0.1998(9) 0.5192(6) 0.141(3) Uani 0.535(5) 1 d . U P A 1
F24 F 0.5029(10) 0.2706(7) 0.4900(6) 0.134(3) Uani 0.535(5) 1 d . U P A 1
F25 F 0.4840(10) 0.2237(8) 0.4728(7) 0.127(3) Uani 0.465(5) 1 d . U P A 2
F26 F 0.6410(13) 0.2798(11) 0.4340(8) 0.160(4) Uani 0.465(5) 1 d . U P A 2
F27 F 0.6573(9) 0.2556(7) 0.5456(5) 0.117(3) Uani 0.465(5) 1 d . U P A 2
F28 F 0.6390(11) 0.1511(7) 0.4816(7) 0.139(3) Uani 0.465(5) 1 d . U P A 2
O19 O 0.3535(4) 0.5269(3) 0.0295(2) 0.0963(13) Uani 1 1 d . . . . .
C16 C 0.4253(4) 0.5616(3) 0.2952(3) 0.0574(11) Uani 1 1 d . . . . .
H16 H 0.4375 0.5957 0.2589 0.069 Uiso 1 1 calc R U . . .
C15 C 0.4185(4) 0.6001(3) 0.3576(3) 0.0705(14) Uani 1 1 d . . . . .
H15 H 0.4257 0.6594 0.3630 0.085 Uiso 1 1 calc R U . . .
C14 C 0.4013(5) 0.5508(4) 0.4111(3) 0.0749(15) Uani 1 1 d . . . . .
H14 H 0.3969 0.5763 0.4534 0.090 Uiso 1 1 calc R U . . .
C13 C 0.3903(4) 0.4621(3) 0.4025(2) 0.0642(12) Uani 1 1 d . . . . .
H13 H 0.3785 0.4274 0.4386 0.077 Uiso 1 1 calc R U . . .
C12 C 0.3973(3) 0.4267(3) 0.3386(2) 0.0494(10) Uani 1 1 d . . . . .
C11 C 0.3886(3) 0.3365(3) 0.3224(2) 0.0478(10) Uani 1 1 d . . . . .
H11 H 0.3775 0.2954 0.3544 0.057 Uiso 1 1 calc R U . . .

loop_
_atom_site_aniso_label
_atom_site_aniso_U_11
_atom_site_aniso_U_22
_atom_site_aniso_U_33
_atom_site_aniso_U_23
_atom_site_aniso_U_13
_atom_site_aniso_U_12
Co1 0.0394(3) 0.0358(3) 0.0447(3) 0.0041(2) 0.0111(2) -0.0005(2)
N1 0.0470(19) 0.0418(18) 0.0487(19) 0.0081(15) 0.0172(15) 0.0026(14)
C8 0.056(3) 0.046(2) 0.058(3) 0.012(2) 0.013(2) -0.0041(19)
N2 0.0387(17) 0.0403(17) 0.0446(19) 0.0053(14) 0.0107(14) -0.0004(13)
C2 0.079(3) 0.051(3) 0.051(3) 0.006(2) 0.028(2) 0.006(2)
N3 0.0363(17) 0.0468(19) 0.0489(19) -0.0009(15) 0.0049(14) -0.0025(14)
C3 0.115(5) 0.067(3) 0.059(3) 0.004(2) 0.042(3) 0.011(3)
C4 0.088(4) 0.056(3) 0.068(3) -0.008(2) 0.027(3) 0.012(3)
C5 0.050(2) 0.046(2) 0.058(3) -0.002(2) 0.011(2) 0.0042(19)
C6 0.064(3) 0.038(2) 0.079(3) -0.002(2) 0.009(3) 0.002(2)
C7 0.068(3) 0.037(2) 0.084(4) 0.018(2) 0.011(3) -0.006(2)
C9 0.0353(19) 0.040(2) 0.050(2) 0.0080(17) 0.0092(17) 0.0010(16)
C10 0.039(2) 0.039(2) 0.054(2) 0.0056(18) 0.0109(18) 0.0026(16)
N23 0.0474(19) 0.0387(17) 0.0400(17) -0.0059(14) 0.0096(14) 0.0036(14)
C23 0.048(3) 0.097(4) 0.111(5) 0.025(4) 0.008(3) 0.006(3)
C24 0.040(3) 0.105(5) 0.117(5) 0.000(4) 0.011(3) -0.003(3)
C25 0.050(3) 0.068(3) 0.093(4) -0.008(3) 0.028(3) -0.011(2)
C26 0.062(3) 0.101(5) 0.124(5) -0.008(4) 0.040(4) -0.022(3)
C27 0.092(5) 0.089(4) 0.138(6) 0.017(4) 0.060(5) -0.024(4)
C28 0.083(4) 0.070(3) 0.090(4) 0.020(3) 0.035(3) -0.015(3)
C30 0.051(2) 0.052(2) 0.065(3) -0.003(2) 0.024(2) -0.006(2)
C31 0.068(3) 0.039(2) 0.048(2) 0.0001(18) 0.018(2) 0.001(2)
C32 0.057(2) 0.041(2) 0.038(2) -0.0060(17) 0.0069(18) 0.0059(18)
C33 0.074(3) 0.066(3) 0.041(2) -0.003(2) 0.006(2) 0.022(3)
C34 0.052(3) 0.093(4) 0.052(3) -0.013(3) 0.000(2) 0.020(3)
C35 0.049(3) 0.084(4) 0.059(3) -0.015(3) 0.010(2) -0.002(2)
C36 0.046(2) 0.054(2) 0.049(2) -0.0072(19) 0.0113(19) -0.0025(19)
C37 0.123(6) 0.153(7) 0.079(4) 0.044(5) 0.016(4) -0.009(5)
C29 0.060(3) 0.045(2) 0.059(3) -0.001(2) 0.023(2) -0.007(2)
N22 0.049(2) 0.0465(19) 0.063(2) 0.0164(17) 0.0138(17) -0.0004(16)
C22 0.047(3) 0.069(3) 0.081(3) 0.015(3) 0.014(2) 0.000(2)
N21 0.0399(18) 0.050(2) 0.058(2) 0.0075(16) 0.0137(16) 0.0018(15)
B11 0.077(4) 0.077(4) 0.135(5) 0.020(4) 0.043(4) -0.001(3)
F11 0.100(6) 0.052(4) 0.125(7) 0.004(5) 0.023(5) -0.015(4)
F12 0.105(5) 0.118(5) 0.189(7) 0.022(6) 0.057(5) 0.005(4)
F13 0.174(6) 0.165(6) 0.177(6) -0.029(5) 0.035(6) -0.008(6)
F14 0.099(5) 0.127(6) 0.107(6) 0.018(5) 0.059(5) -0.003(4)
F15 0.086(5) 0.147(6) 0.110(5) 0.034(5) 0.013(4) -0.010(5)
F16 0.125(7) 0.092(6) 0.121(7) 0.023(5) 0.047(6) -0.007(6)
F17 0.129(6) 0.091(5) 0.113(6) -0.025(5) 0.041(5) -0.001(5)
F18 0.095(5) 0.119(6) 0.149(7) 0.027(6) 0.046(6) -0.004(5)
B21 0.084(4) 0.081(4) 0.092(4) 0.003(3) 0.027(3) -0.003(3)
F21 0.107(4) 0.096(4) 0.113(4) -0.045(4) 0.010(4) 0.007(3)
F22 0.174(6) 0.092(5) 0.120(5) -0.021(4) 0.055(4) -0.012(4)
F23 0.122(5) 0.154(7) 0.120(6) 0.037(5) -0.008(5) 0.008(5)
F24 0.126(5) 0.141(6) 0.141(5) -0.043(5) 0.047(4) 0.008(5)
F25 0.098(5) 0.125(6) 0.151(6) 0.000(5) 0.020(5) -0.029(5)
F26 0.181(7) 0.163(7) 0.149(7) 0.034(6) 0.067(6) 0.001(6)
F27 0.122(5) 0.109(5) 0.102(5) -0.030(4) 0.004(4) 0.005(4)
F28 0.161(7) 0.105(6) 0.152(6) -0.021(5) 0.047(5) -0.005(5)
O19 0.116(3) 0.096(3) 0.081(3) 0.016(2) 0.035(2) 0.005(2)
C16 0.054(3) 0.046(2) 0.065(3) -0.006(2) 0.007(2) -0.002(2)
C15 0.064(3) 0.063(3) 0.074(3) -0.017(3) 0.004(3) 0.003(2)
C14 0.072(3) 0.081(4) 0.063(3) -0.028(3) 0.005(3) 0.007(3)
C13 0.062(3) 0.078(3) 0.050(3) -0.007(2) 0.012(2) 0.002(2)
C12 0.039(2) 0.061(3) 0.045(2) -0.003(2) 0.0063(18) -0.0009(18)
C11 0.040(2) 0.058(3) 0.045(2) 0.0078(19) 0.0102(18) -0.0005(18)

loop_
_atom_type_symbol
_atom_type_description
_atom_type_scat_dispersion_real
_atom_type_scat_dispersion_imag
_atom_type_scat_source
C C 0.0033 0.0016 'International Tables Vol C Tables 4.2.6.8 and 6.1.1.4'
H H 0.0000 0.0000 'International Tables Vol C Tables 4.2.6.8 and 6.1.1.4'
N N 0.0061 0.0033 'International Tables Vol C Tables 4.2.6.8 and 6.1.1.4'
B B 0.0013 0.0007 'International Tables Vol C Tables 4.2.6.8 and 6.1.1.4'
F F 0.0171 0.0103 'International Tables Vol C Tables 4.2.6.8 and 6.1.1.4'
Co Co 0.3494 0.9721 'International Tables Vol C Tables 4.2.6.8 and 6.1.1.4'
O O 0.0106 0.0060 'International Tables Vol C Tables 4.2.6.8 and 6.1.1.4'

loop_
_geom_angle_atom_site_label_1
_geom_angle_atom_site_label_2
_geom_angle_atom_site_label_3
_geom_angle
N22 Co1 N2 178.38(15)
N22 Co1 N21 84.32(14)
N2 Co1 N21 95.23(14)
N22 Co1 N23 82.93(14)
N2 Co1 N23 97.49(13)
N21 Co1 N23 167.21(14)
N22 Co1 N1 97.78(15)
N2 Co1 N1 83.77(14)
N21 Co1 N1 90.63(14)
N23 Co1 N1 92.07(13)
N22 Co1 N3 96.14(15)
N2 Co1 N3 82.30(14)
N21 Co1 N3 89.80(14)
N23 Co1 N3 90.57(13)
N1 Co1 N3 166.05(14)
C2 N1 C10 118.8(4)
C2 N1 Co1 129.1(3)
C10 N1 Co1 112.1(3)
C9 C8 C7 119.0(4)
C9 C8 H8 120.5
C7 C8 H8 120.5
C11 N2 C9 128.2(3)
C11 N2 Co1 116.7(3)
C9 N2 Co1 115.2(2)
N1 C2 C3 121.9(4)
N1 C2 H2 119.1
C3 C2 H2 119.1
C16 N3 C12 119.6(4)
C16 N3 Co1 128.5(3)
C12 N3 Co1 111.9(3)
C4 C3 C2 120.4(4)
C4 C3 H3 119.8
C2 C3 H3 119.8
C3 C4 C5 119.6(4)
C3 C4 H4 120.2
C5 C4 H4 120.2
C10 C5 C6 118.6(4)
C10 C5 C4 116.9(4)
C6 C5 C4 124.5(4)
C7 C6 C5 119.5(4)
C7 C6 H6 120.3
C5 C6 H6 120.3
C6 C7 C8 122.4(4)
C6 C7 H7 118.8
C8 C7 H7 118.8
C8 C9 N2 128.1(4)
C8 C9 C10 120.0(4)
N2 C9 C10 111.9(3)
N1 C10 C5 122.4(4)
N1 C10 C9 117.1(3)
C5 C10 C9 120.4(4)
C36 N23 C32 119.6(4)
C36 N23 Co1 126.8(3)
C32 N23 Co1 113.4(3)
C24 C23 C22 120.0(5)
C24 C23 H23 120.0
C22 C23 H23 120.0
C23 C24 C25 120.6(5)
C23 C24 H24 119.7
C25 C24 H24 119.7
C30 C25 C26 116.7(5)
C30 C25 C24 116.4(5)
C26 C25 C24 126.8(5)
C27 C26 C25 120.4(5)
C27 C26 H26 119.8
C25 C26 H26 119.8
C26 C27 C28 122.2(5)
C26 C27 H27 118.9
C28 C27 H27 118.9
C29 C28 C27 120.1(6)
C29 C28 H28 120.0
C27 C28 H28 120.0
N21 C30 C25 121.7(4)
N21 C30 C29 115.7(4)
C25 C30 C29 122.6(4)
N22 C31 O19 108.2(4)
N22 C31 C32 107.6(3)
O19 C31 C32 107.6(4)
N22 C31 H31 111.1
O19 C31 H31 111.1
C32 C31 H31 111.1
N23 C32 C33 119.9(4)
N23 C32 C31 115.8(4)
C33 C32 C31 124.2(4)
C34 C33 C32 119.7(5)
C34 C33 H33 120.2
C32 C33 H33 120.2
C35 C34 C33 119.4(5)
C35 C34 H34 120.3
C33 C34 H34 120.3
C34 C35 C36 119.8(5)
C34 C35 H35 120.1
C36 C35 H35 120.1
N23 C36 C35 121.4(4)
N23 C36 H36 119.3
C35 C36 H36 119.3
O19 C37 H37A 109.5
O19 C37 H37B 109.5
H37A C37 H37B 109.5
O19 C37 H37C 109.5
H37A C37 H37C 109.5
H37B C37 H37C 109.5
N22 C29 C28 128.8(5)
N22 C29 C30 113.3(4)
C28 C29 C30 118.0(4)
C29 N22 C31 124.9(4)
C29 N22 Co1 115.6(3)
C31 N22 Co1 119.5(3)
N21 C22 C23 121.9(5)
N21 C22 H22 119.1
C23 C22 H22 119.1
C22 N21 C30 119.4(4)
C22 N21 Co1 129.5(3)
C30 N21 Co1 111.1(3)
F11 B11 F12 114.7(9)
F11 B11 F14 113.1(10)
F12 B11 F14 121.5(9)
F18 B11 F16 117.0(11)
F18 B11 F17 105.3(10)
F16 B11 F17 102.0(11)
F18 B11 F15 114.0(10)
F16 B11 F15 117.3(10)
F17 B11 F15 97.2(8)
F11 B11 F13 107.4(9)
F12 B11 F13 96.6(10)
F14 B11 F13 99.5(9)
F23 B21 F24 122.7(10)
F26 B21 F25 132.5(11)
F23 B21 F21 114.0(10)
F24 B21 F21 110.4(8)
F26 B21 F27 108.8(10)
F25 B21 F27 106.8(9)
F23 B21 F22 115.5(10)
F24 B21 F22 88.5(9)
F21 B21 F22 101.3(7)
F26 B21 F28 109.9(11)
F25 B21 F28 100.0(9)
F27 B21 F28 90.5(8)
C37 O19 C31 116.4(5)
N3 C16 C15 121.6(5)
N3 C16 H16 119.2
C15 C16 H16 119.2
C14 C15 C16 119.7(5)
C14 C15 H15 120.2
C16 C15 H15 120.2
C15 C14 C13 119.8(5)
C15 C14 H14 120.1
C13 C14 H14 120.1
C12 C13 C14 118.3(5)
C12 C13 H13 120.9
C14 C13 H13 120.9
N3 C12 C13 121.1(4)
N3 C12 C11 114.4(4)
C13 C12 C11 124.5(4)
N2 C11 C12 114.7(4)
N2 C11 H11 122.6
C12 C11 H11 122.6

loop_
_geom_bond_atom_site_label_1
_geom_bond_atom_site_label_2
_geom_bond_distance
Co1 N22 1.862(3)
Co1 N2 1.898(3)
Co1 N21 1.940(3)
Co1 N23 1.941(3)
Co1 N1 1.948(3)
Co1 N3 1.950(3)
N1 C2 1.325(5)
N1 C10 1.371(5)
C8 C9 1.368(5)
C8 C7 1.390(7)
C8 H8 0.9300
N2 C11 1.282(5)
N2 C9 1.408(5)
C2 C3 1.380(6)
C2 H2 0.9300
N3 C16 1.330(5)
N3 C12 1.358(5)
C3 C4 1.364(7)
C3 H3 0.9300
C4 C5 1.409(7)
C4 H4 0.9300
C5 C10 1.397(6)
C5 C6 1.408(6)
C6 C7 1.372(7)
C6 H6 0.9300
C7 H7 0.9300
C9 C10 1.418(6)
N23 C36 1.337(5)
N23 C32 1.357(5)
C23 C24 1.345(8)
C23 C22 1.391(7)
C23 H23 0.9300
C24 C25 1.417(8)
C24 H24 0.9300
C25 C30 1.406(6)
C25 C26 1.409(8)
C26 C27 1.370(9)
C26 H26 0.9300
C27 C28 1.384(9)
C27 H27 0.9300
C28 C29 1.377(6)
C28 H28 0.9300
C30 N21 1.373(5)
C30 C29 1.420(6)
C31 N22 1.396(5)
C31 O19 1.463(6)
C31 C32 1.497(6)
C31 H31 0.9800
C32 C33 1.392(6)
C33 C34 1.368(7)
C33 H33 0.9300
C34 C35 1.360(7)
C34 H34 0.9300
C35 C36 1.373(6)
C35 H35 0.9300
C36 H36 0.9300
C37 O19 1.417(7)
C37 H37A 0.9600
C37 H37B 0.9600
C37 H37C 0.9600
C29 N22 1.360(5)
C22 N21 1.320(6)
C22 H22 0.9300
B11 F18 1.283(15)
B11 F11 1.313(15)
B11 F12 1.322(12)
B11 F14 1.341(13)
B11 F16 1.345(19)
B11 F17 1.351(12)
B11 F15 1.472(12)
B11 F13 1.490(15)
B21 F26 1.251(14)
B21 F23 1.251(11)
B21 F24 1.355(12)
B21 F25 1.376(13)
B21 F21 1.385(10)
B21 F27 1.406(12)
B21 F22 1.408(12)
B21 F28 1.442(13)
C16 C15 1.381(7)
C16 H16 0.9300
C15 C14 1.358(8)
C15 H15 0.9300
C14 C13 1.390(7)
C14 H14 0.9300
C13 C12 1.388(6)
C13 H13 0.9300
C12 C11 1.435(6)
C11 H11 0.9300

loop_
_geom_hbond_atom_site_label_D
_geom_hbond_atom_site_label_H
_geom_hbond_atom_site_label_A
_geom_hbond_distance_DH
_geom_hbond_distance_HA
_geom_hbond_distance_DA
_geom_hbond_angle_DHA
_geom_hbond_site_symmetry_A
C2 H2 N22 0.93 2.69 3.144(6) 110.7 .
C2 H2 O19 0.93 2.56 3.347(6) 142.8 .
C3 H3 F14 0.93 2.57 3.436(11) 155.2 4_665
C23 H23 F14 0.93 2.63 3.347(12) 134.1 1_655
C23 H23 F18 0.93 2.56 3.226(15) 129.0 1_655
C31 H31 F12 0.98 2.36 3.279(10) 156.4 2
C33 H33 F25 0.93 2.46 3.269(12) 145.6 2
C36 H36 N2 0.93 2.62 3.097(5) 112.3 .
C22 H22 N2 0.93 2.61 3.079(6) 111.6 .
C22 H22 F26 0.93 2.45 3.144(14) 131.2 .
C16 H16 N22 0.93 2.63 3.086(6) 111.2 .
C16 H16 F17 0.93 2.58 3.289(10) 133.8 2
C15 H15 F27 0.93 2.64 3.231(11) 122.1 3_666
C11 H11 F12 0.93 2.34 2.939(10) 122.1 .
C11 H11 F15 0.93 2.48 3.142(10) 128.3 .
C11 H11 F25 0.93 2.56 3.330(13) 140.6 .

loop_
_geom_torsion_atom_site_label_1
_geom_torsion_atom_site_label_2
_geom_torsion_atom_site_label_3
_geom_torsion_atom_site_label_4
_geom_torsion
N21 Co1 N2 C11 88.4(3)
N23 Co1 N2 C11 -90.3(3)
N1 Co1 N2 C11 178.5(3)
N3 Co1 N2 C11 -0.7(3)
N21 Co1 N2 C9 -89.8(3)
N23 Co1 N2 C9 91.5(3)
N1 Co1 N2 C9 0.2(3)
N3 Co1 N2 C9 -178.9(3)
C10 N1 C2 C3 -2.3(7)
Co1 N1 C2 C3 176.2(4)
N1 C2 C3 C4 2.1(9)
C2 C3 C4 C5 -0.3(9)
C3 C4 C5 C10 -1.1(7)
C3 C4 C5 C6 179.3(5)
C10 C5 C6 C7 -0.5(7)
C4 C5 C6 C7 179.1(5)
C5 C6 C7 C8 0.3(7)
C9 C8 C7 C6 -0.5(7)
C7 C8 C9 N2 -178.3(4)
C7 C8 C9 C10 1.0(6)
C11 N2 C9 C8 1.9(7)
Co1 N2 C9 C8 179.9(3)
C11 N2 C9 C10 -177.5(4)
Co1 N2 C9 C10 0.5(4)
C2 N1 C10 C5 0.8(6)
Co1 N1 C10 C5 -178.0(3)
C2 N1 C10 C9 -179.7(4)
Co1 N1 C10 C9 1.5(4)
C6 C5 C10 N1 -179.5(4)
C4 C5 C10 N1 0.9(6)
C6 C5 C10 C9 1.0(6)
C4 C5 C10 C9 -178.6(4)
C8 C9 C10 N1 179.2(3)
N2 C9 C10 N1 -1.4(5)
C8 C9 C10 C5 -1.3(6)
N2 C9 C10 C5 178.2(3)
C22 C23 C24 C25 0.6(10)
C23 C24 C25 C30 -1.1(9)
C23 C24 C25 C26 -179.4(6)
C30 C25 C26 C27 2.1(9)
C24 C25 C26 C27 -179.6(6)
C25 C26 C27 C28 -2.1(11)
C26 C27 C28 C29 1.1(10)
C26 C25 C30 N21 179.2(5)
C24 C25 C30 N21 0.7(7)
C26 C25 C30 C29 -1.2(7)
C24 C25 C30 C29 -179.7(5)
C36 N23 C32 C33 3.9(5)
Co1 N23 C32 C33 -171.3(3)
C36 N23 C32 C31 -175.6(3)
Co1 N23 C32 C31 9.2(4)
N22 C31 C32 N23 -8.8(5)
O19 C31 C32 N23 107.6(4)
N22 C31 C32 C33 171.7(4)
O19 C31 C32 C33 -71.9(5)
N23 C32 C33 C34 -2.6(6)
C31 C32 C33 C34 176.8(4)
C32 C33 C34 C35 -0.3(7)
C33 C34 C35 C36 2.0(7)
C32 N23 C36 C35 -2.2(6)
Co1 N23 C36 C35 172.3(3)
C34 C35 C36 N23 -0.8(7)
C27 C28 C29 N22 -179.6(5)
C27 C28 C29 C30 -0.3(8)
N21 C30 C29 N22 -0.6(6)
C25 C30 C29 N22 179.8(4)
N21 C30 C29 C28 180.0(4)
C25 C30 C29 C28 0.4(7)
C28 C29 N22 C31 -1.4(8)
C30 C29 N22 C31 179.3(4)
C28 C29 N22 Co1 179.9(4)
C30 C29 N22 Co1 0.5(5)
O19 C31 N22 C29 69.9(5)
C32 C31 N22 C29 -174.1(4)
O19 C31 N22 Co1 -111.4(4)
C32 C31 N22 Co1 4.6(5)
N21 Co1 N22 C29 -0.2(3)
N23 Co1 N22 C29 178.8(3)
N1 Co1 N22 C29 -90.1(3)
N3 Co1 N22 C29 88.9(3)
N21 Co1 N22 C31 -179.1(3)
N23 Co1 N22 C31 -0.1(3)
N1 Co1 N22 C31 91.1(3)
N3 Co1 N22 C31 -89.9(3)
C24 C23 C22 N21 0.4(9)
C23 C22 N21 C30 -0.8(8)
C23 C22 N21 Co1 179.5(4)
C25 C30 N21 C22 0.3(7)
C29 C30 N21 C22 -179.3(4)
C25 C30 N21 Co1 -180.0(4)
C29 C30 N21 Co1 0.4(5)
N22 C31 O19 C37 -154.0(5)
C32 C31 O19 C37 90.0(6)
C12 N3 C16 C15 -0.3(6)
Co1 N3 C16 C15 -179.6(3)
N3 C16 C15 C14 0.4(7)
C16 C15 C14 C13 -0.2(8)
C15 C14 C13 C12 0.0(8)
C16 N3 C12 C13 0.0(6)
Co1 N3 C12 C13 179.4(3)
C16 N3 C12 C11 -179.3(4)
Co1 N3 C12 C11 0.1(4)
C14 C13 C12 N3 0.2(7)
C14 C13 C12 C11 179.4(4)
C9 N2 C11 C12 178.9(3)
Co1 N2 C11 C12 0.9(4)
N3 C12 C11 N2 -0.7(5)
C13 C12 C11 N2 -179.9(4)
